data_2014021
loop_
_publ_author_name
'Vi\<snjevac, Aleksandar'
'Tu\<sek-Bo\<zi\'c, Ljerka'

_publ_section_title
;
 Two types of monoethyl \a-anilinobenzylphosphonates: a zwitterion and
 a molecular compound
;
_journal_issue 6
_journal_name_full 'Acta Crystallographica Section C'
_journal_page_first o434
_journal_page_last o437
_journal_paper_doi 10.1107/S0108270104009497
_journal_volume 60
_journal_year 2004
_chemical_formula_iupac 'C15 H18 N1 O3 P1'
_chemical_formula_moiety 'C15 H18 N1 O3 P1'
_chemical_formula_sum 'C15 H18 N O3 P'
_chemical_formula_weight 291.29
_chemical_name_common Ethyl-\a-anilinobenzylphosphonate
_chemical_name_systematic
;
Monoethyl [\a-(phenylaminio)benzyl]phosphonate
;
_space_group_IT_number 15
_symmetry_cell_setting monoclinic
_symmetry_space_group_name_Hall '-C 2yc'
_symmetry_space_group_name_H-M 'C 1 2/c 1'
_audit_creation_method 'WinGX routine CIF_UPDATE'
_cell_angle_alpha 90
_cell_angle_beta 109.940(10)
_cell_angle_gamma 90
_cell_formula_units_Z 8
_cell_length_a 23.448(2)
_cell_length_b 6.3510(5)
_cell_length_c 20.790(3)
_cell_measurement_reflns_used 25
_cell_measurement_temperature 293(2)
_cell_measurement_theta_max 20.52
_cell_measurement_theta_min 9.22
_cell_volume 2910.4(6)
_computing_cell_refinement 'CAD-4 EXPRESS'
_computing_data_collection 'CAD-4 EXPRESS (Enraf-Nonius, 1994)'
_computing_data_reduction 'XCAD4 (Harms & Wocadlo, 1995)'
_computing_molecular_graphics 'ORTEP-3 for Windows (Farrugia, 1997)'
_computing_publication_material 'WinGX (Farrugia, 1999)'
_computing_structure_refinement 'SHELXL97 (Sheldrick, 1997)'
_computing_structure_solution 'SIR2002 (Burla et al., 2003)'
_diffrn_ambient_temperature 293(2)
_diffrn_measured_fraction_theta_full 0.998
_diffrn_measured_fraction_theta_max 0.998
_diffrn_measurement_device '\k-geometry diffractometer'
_diffrn_measurement_device_type 'Enraf-Nonius CAD-4'
_diffrn_measurement_method 'non-profiled \w/2\q'
_diffrn_radiation_monochromator graphite
_diffrn_radiation_type CuK\a
_diffrn_radiation_wavelength 1.54179
_diffrn_reflns_av_R_equivalents 0.0295
_diffrn_reflns_limit_h_max 29
_diffrn_reflns_limit_h_min -27
_diffrn_reflns_limit_k_max 0
_diffrn_reflns_limit_k_min -7
_diffrn_reflns_limit_l_max 0
_diffrn_reflns_limit_l_min -26
_diffrn_reflns_number 3121
_diffrn_reflns_theta_full 76.12
_diffrn_reflns_theta_max 76.12
_diffrn_reflns_theta_min 4.01
_diffrn_standards_decay_% 1
_diffrn_standards_interval_time 120
_diffrn_standards_number 3
_exptl_absorpt_coefficient_mu 1.739
_exptl_absorpt_correction_T_max 0.9142
_exptl_absorpt_correction_T_min 0.8623
_exptl_absorpt_correction_type '\y scan'
_exptl_absorpt_process_details '(North et al., 1968)'
_exptl_crystal_colour yellow
_exptl_crystal_density_diffrn 1.329
_exptl_crystal_density_meas ?
_exptl_crystal_density_method 'not measured'
_exptl_crystal_description needle
_exptl_crystal_F_000 1232
_exptl_crystal_size_max 0.35
_exptl_crystal_size_mid 0.08
_exptl_crystal_size_min 0.05
_refine_diff_density_max 0.299
_refine_diff_density_min -0.539
_refine_ls_extinction_method none
_refine_ls_goodness_of_fit_ref 1.035
_refine_ls_hydrogen_treatment mixed
_refine_ls_matrix_type full
_refine_ls_number_parameters 194
_refine_ls_number_reflns 3029
_refine_ls_number_restraints 0
_refine_ls_restrained_S_all 1.035
_refine_ls_R_factor_all 0.091
_refine_ls_R_factor_gt 0.0499
_refine_ls_shift/su_max 0.001
_refine_ls_shift/su_mean 0.000
_refine_ls_structure_factor_coef Fsqd
_refine_ls_weighting_details 'w = 1/[\s^2^(Fo^2^)+(0.0680P)^2^+1.6186P] where P=(Fo^2^+2Fc^2^)/3'
_refine_ls_weighting_scheme calc
_refine_ls_wR_factor_gt 0.1156
_refine_ls_wR_factor_ref 0.1329
_reflns_number_gt 2177
_reflns_number_total 3029
_reflns_threshold_expression I>2\s(I)
_cod_data_source_file hj1006.cif
_cod_data_source_block I
_cod_depositor_comments
;
The following automatic conversions were performed:

'_exptl_crystal_density_meas' value 'not measured' was changed to '?'
- the value is perceived as not measured.

Automatic conversion script
Id: cif_fix_values 3008 2015-01-20 13:52:24Z robertas 
;
_cod_original_sg_symbol_H-M 'C 2/c'
_cod_original_formula_sum 'C15 H18 N1 O3 P1'
_cod_database_code 2014021
_cod_database_fobs_code 2014021

loop_
_symmetry_equiv_pos_as_xyz
'x, y, z'
'-x, y, -z+1/2'
'x+1/2, y+1/2, z'
'-x+1/2, y+1/2, -z+1/2'
'-x, -y, -z'
'x, -y, z-1/2'
'-x+1/2, -y+1/2, -z'
'x+1/2, -y+1/2, z-1/2'

loop_
_atom_site_label
_atom_site_fract_x
_atom_site_fract_y
_atom_site_fract_z
_atom_site_U_iso_or_equiv
_atom_site_adp_type
_atom_site_calc_flag
_atom_site_refinement_flags
_atom_site_occupancy
_atom_site_disorder_assembly
_atom_site_disorder_group
_atom_site_type_symbol
C1 0.80232(11) 0.0955(4) 0.41134(13) 0.0113(5) Uani d . 1 . . C
C2 0.80101(12) -0.0697(4) 0.45456(13) 0.0143(5) Uani d . 1 . . C
H2 0.7907 -0.205 0.4375 0.017 Uiso calc R 1 . . H
C3 0.81539(12) -0.0284(5) 0.52370(13) 0.0163(6) Uani d . 1 . . C
H3 0.8147 -0.1374 0.5533 0.02 Uiso calc R 1 . . H
C4 0.83095(12) 0.1742(5) 0.54948(14) 0.0159(6) Uani d . 1 . . C
H4 0.8408 0.2001 0.596 0.019 Uiso calc R 1 . . H
C5 0.83169(13) 0.3364(4) 0.50545(13) 0.0166(6) Uani d . 1 . . C
H5 0.8423 0.4715 0.5225 0.02 Uiso calc R 1 . . H
C6 0.81662(12) 0.2985(4) 0.43564(13) 0.0146(6) Uani d . 1 . . C
H6 0.8162 0.4081 0.4058 0.018 Uiso calc R 1 . . H
C8 0.83959(12) 0.0909(4) 0.31230(13) 0.0133(5) Uani d . 1 . . C
C9 0.89479(12) -0.0350(4) 0.35280(13) 0.0139(5) Uani d . 1 . . C
C10 0.95158(13) 0.0569(5) 0.37410(17) 0.0255(7) Uani d . 1 . . C
H10 0.9555 0.1967 0.363 0.031 Uiso calc R 1 . . H
C11 1.00277(14) -0.0545(6) 0.4116(2) 0.0349(8) Uani d . 1 . . C
H11 1.0407 0.0097 0.4248 0.042 Uiso calc R 1 . . H
C12 0.99742(15) -0.2620(6) 0.42930(17) 0.0291(7) Uani d . 1 . . C
H12 1.0316 -0.3369 0.4553 0.035 Uiso calc R 1 . . H
C13 0.94138(14) -0.3563(5) 0.40831(16) 0.0240(7) Uani d . 1 . . C
H13 0.9376 -0.4953 0.4203 0.029 Uiso calc R 1 . . H
C14 0.89038(13) -0.2453(4) 0.36927(14) 0.0182(6) Uani d . 1 . . C
H14 0.8528 -0.3121 0.3539 0.022 Uiso calc R 1 . . H
C18 0.87425(16) 0.3529(5) 0.19192(17) 0.0258(7) Uani d . 1 . . C
H18A 0.8814 0.4218 0.2356 0.031 Uiso calc R 1 . . H
H18B 0.8375 0.4105 0.1591 0.031 Uiso calc R 1 . . H
C19 0.92712(15) 0.3885(6) 0.16784(18) 0.0322(8) Uani d . 1 . . C
H19A 0.962 0.3148 0.1973 0.048 Uiso calc R 1 . . H
H19B 0.9359 0.5364 0.1689 0.048 Uiso calc R 1 . . H
H19C 0.9172 0.337 0.1219 0.048 Uiso calc R 1 . . H
N7 0.78693(10) 0.0566(4) 0.33775(11) 0.0112(4) Uani d . 1 . . N
O15 0.75680(9) 0.1622(3) 0.18785(9) 0.0155(4) Uani d . 1 . . O
O16 0.81073(8) -0.1950(3) 0.20775(9) 0.0133(4) Uani d . 1 . . O
O17 0.86789(9) 0.1264(3) 0.19876(9) 0.0165(4) Uani d . 1 . . O
P1 0.81344(3) 0.03661(10) 0.21966(3) 0.01098(18) Uani d . 1 . . P
H8 0.8495(15) 0.236(6) 0.3180(17) 0.024(9) Uiso d . 1 . . H
H7A 0.7525(17) 0.149(6) 0.3118(19) 0.038(11) Uiso d . 1 . . H
H7B 0.7712(16) -0.071(6) 0.3273(18) 0.031(10) Uiso d . 1 . . H

loop_
_atom_site_aniso_label
_atom_site_aniso_U_11
_atom_site_aniso_U_22
_atom_site_aniso_U_33
_atom_site_aniso_U_12
_atom_site_aniso_U_13
_atom_site_aniso_U_23
C1 0.0141(12) 0.0102(13) 0.0100(12) 0.0004(10) 0.0045(9) -0.0004(10)
C2 0.0195(13) 0.0091(13) 0.0137(12) -0.0009(10) 0.0050(10) 0.0006(10)
C3 0.0232(14) 0.0131(14) 0.0134(12) 0.0000(11) 0.0074(11) 0.0024(11)
C4 0.0169(13) 0.0185(14) 0.0108(12) -0.0016(11) 0.0028(10) -0.0023(11)
C5 0.0222(14) 0.0125(14) 0.0134(13) 0.0000(11) 0.0041(11) -0.0038(10)
C6 0.0222(14) 0.0091(13) 0.0126(12) -0.0010(10) 0.0058(11) -0.0001(10)
C8 0.0185(13) 0.0108(13) 0.0120(12) -0.0010(10) 0.0071(10) -0.0001(10)
C9 0.0202(13) 0.0126(13) 0.0104(11) 0.0020(10) 0.0070(10) -0.0006(10)
C10 0.0209(15) 0.0163(15) 0.0377(18) -0.0022(12) 0.0081(13) 0.0004(13)
C11 0.0161(15) 0.0319(19) 0.049(2) -0.0011(14) 0.0014(14) -0.0016(17)
C12 0.0213(15) 0.0317(18) 0.0307(16) 0.0108(14) 0.0044(13) 0.0046(14)
C13 0.0294(17) 0.0177(15) 0.0254(15) 0.0084(12) 0.0099(13) 0.0077(12)
C14 0.0194(14) 0.0118(14) 0.0216(14) 0.0001(11) 0.0047(11) 0.0036(11)
C18 0.0429(19) 0.0099(15) 0.0310(17) -0.0087(13) 0.0209(15) -0.0019(12)
C19 0.0268(17) 0.033(2) 0.0346(18) -0.0081(14) 0.0076(14) 0.0116(15)
N7 0.0175(11) 0.0061(11) 0.0105(10) -0.0003(9) 0.0052(8) 0.0002(8)
O15 0.0210(10) 0.0110(10) 0.0136(9) 0.0044(7) 0.0048(8) 0.0003(7)
O16 0.0199(10) 0.0038(9) 0.0161(9) -0.0005(7) 0.0058(8) -0.0016(7)
O17 0.0256(11) 0.0096(9) 0.0172(9) -0.0027(8) 0.0112(8) -0.0006(7)
P1 0.0176(3) 0.0053(3) 0.0104(3) 0.0007(2) 0.0053(2) -0.0002(2)

loop_
_atom_type_symbol
_atom_type_description
_atom_type_scat_dispersion_real
_atom_type_scat_dispersion_imag
_atom_type_scat_source
C C 0.0181 0.0091 'International Tables Vol C Tables 4.2.6.8 and 6.1.1.4'
H H 0 0 'International Tables Vol C Tables 4.2.6.8 and 6.1.1.4'
N N 0.0311 0.018 'International Tables Vol C Tables 4.2.6.8 and 6.1.1.4'
O O 0.0492 0.0322 'International Tables Vol C Tables 4.2.6.8 and 6.1.1.4'
P P 0.2955 0.4335 'International Tables Vol C Tables 4.2.6.8 and 6.1.1.4'

loop_
_geom_angle_atom_site_label_1
_geom_angle_atom_site_label_2
_geom_angle_atom_site_label_3
_geom_angle
_geom_angle_publ_flag
C6 C1 C2 121.6(2) ?
C6 C1 N7 118.7(2) ?
C2 C1 N7 119.7(2) ?
C3 C2 C1 118.5(3) ?
C3 C2 H2 120.7 ?
C1 C2 H2 120.7 ?
C2 C3 C4 120.8(3) ?
C2 C3 H3 119.6 ?
C4 C3 H3 119.6 ?
C5 C4 C3 119.6(2) ?
C5 C4 H4 120.2 ?
C3 C4 H4 120.2 ?
C4 C5 C6 120.4(3) ?
C4 C5 H5 119.8 ?
C6 C5 H5 119.8 ?
C1 C6 C5 119.0(2) ?
C1 C6 H6 120.5 ?
C5 C6 H6 120.5 ?
C9 C8 N7 112.0(2) ?
C9 C8 P1 113.58(18) ?
N7 C8 P1 108.50(17) ?
C9 C8 H8 109(2) ?
N7 C8 H8 107(2) ?
P1 C8 H8 107(2) ?
C10 C9 C14 118.1(3) ?
C10 C9 C8 120.3(3) ?
C14 C9 C8 121.6(2) ?
C9 C10 C11 121.4(3) ?
C9 C10 H10 119.3 ?
C11 C10 H10 119.3 ?
C10 C11 C12 119.8(3) ?
C10 C11 H11 120.1 ?
C12 C11 H11 120.1 ?
C13 C12 C11 119.6(3) ?
C13 C12 H12 120.2 ?
C11 C12 H12 120.2 ?
C12 C13 C14 120.3(3) ?
C12 C13 H13 119.8 ?
C14 C13 H13 119.8 ?
C13 C14 C9 120.7(3) ?
C13 C14 H14 119.7 ?
C9 C14 H14 119.7 ?
O17 C18 C19 107.7(3) ?
O17 C18 H18A 110.2 ?
C19 C18 H18A 110.2 ?
O17 C18 H18B 110.2 ?
C19 C18 H18B 110.2 ?
H18A C18 H18B 108.5 ?
C18 C19 H19A 109.5 ?
C18 C19 H19B 109.5 ?
H19A C19 H19B 109.5 ?
C18 C19 H19C 109.5 ?
H19A C19 H19C 109.5 ?
H19B C19 H19C 109.5 ?
C1 N7 C8 113.6(2) ?
C1 N7 H7A 109(2) ?
C8 N7 H7A 109(2) ?
C1 N7 H7B 110(2) ?
C8 N7 H7B 111(2) ?
H7A N7 H7B 102(3) ?
C18 O17 P1 119.97(19) ?
O16 P1 O15 118.16(11) y
O16 P1 O17 107.58(11) y
O15 P1 O17 111.28(11) y
O16 P1 C8 109.78(12) y
O15 P1 C8 106.92(12) y
O17 P1 C8 101.92(11) y

loop_
_geom_bond_atom_site_label_1
_geom_bond_atom_site_label_2
_geom_bond_site_symmetry_2
_geom_bond_distance
_geom_bond_publ_flag
C1 C6 . 1.384(4) ?
C1 C2 . 1.388(4) ?
C1 N7 . 1.468(3) y
C2 C3 . 1.385(4) ?
C2 H2 . 0.93 ?
C3 C4 . 1.394(4) ?
C3 H3 . 0.93 ?
C4 C5 . 1.382(4) ?
C4 H4 . 0.93 ?
C5 C6 . 1.392(4) ?
C5 H5 . 0.93 ?
C6 H6 . 0.93 ?
C8 C9 . 1.510(4) y
C8 N7 . 1.516(3) y
C8 P1 . 1.844(3) y
C8 H8 . 0.95(4) ?
C9 C10 . 1.381(4) ?
C9 C14 . 1.391(4) ?
C10 C11 . 1.382(4) ?
C10 H10 . 0.93 ?
C11 C12 . 1.386(5) ?
C11 H11 . 0.93 ?
C12 C13 . 1.373(5) ?
C12 H12 . 0.93 ?
C13 C14 . 1.387(4) ?
C13 H13 . 0.93 ?
C14 H14 . 0.93 ?
C18 O17 . 1.458(3) ?
C18 C19 . 1.504(5) ?
C18 H18A . 0.97 ?
C18 H18B . 0.97 ?
C19 H19A . 0.96 ?
C19 H19B . 0.96 ?
C19 H19C . 0.96 ?
N7 H7A . 0.99(4) ?
N7 H7B . 0.88(4) ?
O15 P1 . 1.4959(19) y
O16 P1 . 1.4895(19) y
O17 P1 . 1.588(2) y

loop_
_geom_hbond_atom_site_label_D
_geom_hbond_atom_site_label_H
_geom_hbond_atom_site_label_A
_geom_hbond_site_symmetry_A
_geom_hbond_distance_DH
_geom_hbond_distance_HA
_geom_hbond_distance_DA
_geom_hbond_angle_DHA
N7 H7A O16 4_655 0.99(4) 1.71(4) 2.674(3) 161(3)
N7 H7B O15 4_645 0.88(4) 1.81(4) 2.690(3) 175(4)

loop_
_geom_torsion_atom_site_label_1
_geom_torsion_atom_site_label_2
_geom_torsion_atom_site_label_3
_geom_torsion_atom_site_label_4
_geom_torsion
_geom_torsion_publ_flag
C6 C1 C2 C3 -1.0(4) ?
N7 C1 C2 C3 -179.6(2) ?
C1 C2 C3 C4 -0.1(4) ?
C2 C3 C4 C5 0.4(4) ?
C3 C4 C5 C6 0.4(4) ?
C2 C1 C6 C5 1.8(4) ?
N7 C1 C6 C5 -179.5(2) ?
C4 C5 C6 C1 -1.5(4) ?
N7 C8 C9 C10 -135.5(3) y
P1 C8 C9 C10 101.1(3) y
N7 C8 C9 C14 45.1(3) y
P1 C8 C9 C14 -78.3(3) y
C14 C9 C10 C11 -0.9(5) ?
C8 C9 C10 C11 179.6(3) ?
C9 C10 C11 C12 -1.0(6) ?
C10 C11 C12 C13 1.2(6) ?
C11 C12 C13 C14 0.3(5) ?
C12 C13 C14 C9 -2.3(5) ?
C10 C9 C14 C13 2.5(4) ?
C8 C9 C14 C13 -178.0(3) ?
C6 C1 N7 C8 66.3(3) ?
C2 C1 N7 C8 -115.0(3) ?
C9 C8 N7 C1 53.9(3) y
P1 C8 N7 C1 -179.93(18) ?
C19 C18 O17 P1 -176.7(2) ?
C18 O17 P1 O16 167.8(2) ?
C18 O17 P1 O15 36.9(2) ?
C18 O17 P1 C8 -76.7(2) ?
C9 C8 P1 O16 47.2(2) ?
N7 C8 P1 O16 -78.03(19) ?
C9 C8 P1 O15 176.53(19) ?
N7 C8 P1 O15 51.3(2) ?
C9 C8 P1 O17 -66.6(2) ?
N7 C8 P1 O17 168.15(16) ?

loop_
_cod_related_entry_id
_cod_related_entry_database
_cod_related_entry_code
1 ChemSpider 10235849
